data_7220427
loop_
_publ_author_name
'Khan, Abu Taleb'
'Mahato, Karuna'
'Ray Bagdi, Prasanta'

_publ_section_title
;
 Yb(OTf)3 catalysed regioselective synthesis of unusual di- and tri-
 substituted 3,4-dihydrothiochromeno[3,2-e][1,3]thiazin-5(2H)-one
 derivatives through a pseudo four-component hetero-Diels-Alder Reaction
;
_journal_name_full 'RSC Adv.'
_journal_paper_doi 10.1039/C5RA06905J
_journal_year 2015
_chemical_formula_moiety 'C23 H15 Cl2 N O S2'
_chemical_formula_sum 'C23 H15 Cl2 N O S2'
_chemical_formula_weight 456.38
_chemical_name_systematic
; 
 ? 
;
_space_group_IT_number 2
_symmetry_cell_setting triclinic
_symmetry_space_group_name_Hall '-P 1'
_symmetry_space_group_name_H-M 'P -1'
_atom_sites_solution_hydrogens geom
_atom_sites_solution_primary direct
_atom_sites_solution_secondary difmap
_audit_creation_method SHELXL-97
_audit_update_record
;
2014-10-20 deposited with the CCDC.
2015-05-08 downloaded from the CCDC.
;
_cell_angle_alpha 84.384(7)
_cell_angle_beta 66.574(7)
_cell_angle_gamma 76.989(6)
_cell_formula_units_Z 2
_cell_length_a 10.2935(7)
_cell_length_b 10.5264(9)
_cell_length_c 10.7561(9)
_cell_measurement_temperature 296(2)
_cell_volume 1041.90(16)
_computing_cell_refinement 'Bruker SMART'
_computing_data_collection 'Bruker SMART'
_computing_data_reduction 'Bruker SAINT'
_computing_molecular_graphics 'Bruker SHELXTL'
_computing_publication_material 'Bruker SHELXTL'
_computing_structure_refinement 'SHELXL-97 (Sheldrick, 1997)'
_computing_structure_solution 'SHELXS-97 (Sheldrick, 1990)'
_diffrn_ambient_temperature 296(2)
_diffrn_measured_fraction_theta_full 0.996
_diffrn_measured_fraction_theta_max 0.996
_diffrn_measurement_device_type 'CCD area detector'
_diffrn_measurement_method 'phi and omega scans'
_diffrn_radiation_monochromator graphite
_diffrn_radiation_source 'fine-focus sealed tube'
_diffrn_radiation_type MoK\a
_diffrn_radiation_wavelength 0.71073
_diffrn_reflns_av_R_equivalents 0.0232
_diffrn_reflns_av_sigmaI/netI 0.0487
_diffrn_reflns_limit_h_max 13
_diffrn_reflns_limit_h_min -13
_diffrn_reflns_limit_k_max 7
_diffrn_reflns_limit_k_min -14
_diffrn_reflns_limit_l_max 14
_diffrn_reflns_limit_l_min -14
_diffrn_reflns_number 8109
_diffrn_reflns_theta_full 28.87
_diffrn_reflns_theta_max 28.87
_diffrn_reflns_theta_min 3.25
_exptl_absorpt_coefficient_mu 0.527
_exptl_absorpt_correction_T_max 0.929
_exptl_absorpt_correction_T_min 0.859
_exptl_absorpt_correction_type multi-scan
_exptl_absorpt_process_details 'SADABS (Sheldrick, 1997)'
_exptl_crystal_colour colourless
_exptl_crystal_density_diffrn 1.458
_exptl_crystal_density_method 'not measured'
_exptl_crystal_description blocks
_exptl_crystal_F_000 468.0
_exptl_crystal_recrystallization_method 'Re-crystallisation from solvent: CH3CN'
_exptl_crystal_size_max 0.30
_exptl_crystal_size_mid 0.24
_exptl_crystal_size_min 0.14
_refine_diff_density_max 0.217
_refine_diff_density_min -0.253
_refine_diff_density_rms 0.045
_refine_ls_extinction_method none
_refine_ls_goodness_of_fit_ref 0.967
_refine_ls_hydrogen_treatment mixed
_refine_ls_matrix_type full
_refine_ls_number_parameters 323
_refine_ls_number_reflns 5468
_refine_ls_number_restraints 0
_refine_ls_restrained_S_all 0.967
_refine_ls_R_factor_all 0.0816
_refine_ls_R_factor_gt 0.0479
_refine_ls_shift/su_max 0.001
_refine_ls_shift/su_mean 0.000
_refine_ls_structure_factor_coef Fsqd
_refine_ls_weighting_details 'calc w=1/[\s^2^(Fo^2^)+(0.0477P)^2^+0.3256P] where P=(Fo^2^+2Fc^2^)/3'
_refine_ls_weighting_scheme calc
_refine_ls_wR_factor_gt 0.1007
_refine_ls_wR_factor_ref 0.1253
_reflns_number_gt 3106
_reflns_number_total 5468
_reflns_threshold_expression >2sigma(I)
_cod_data_source_file c5ra06905j2.cif
_cod_data_source_block exp_1625
_cod_depositor_comments
;
The following automatic conversions were performed:

'_symmetry_cell_setting' value 'Triclinic' changed to 'triclinic'
according to
/usr/data/users/saulius/crontab/automatic-downloads/rss-feeds/RSC/lib/dictionaries/cif_core.dic
dictionary named 'cif_core.dic' version 2.4.2 from 2011-04-26.

Automatic conversion script
Id: cif_fix_values 3271 2015-04-21 07:52:19Z andrius 
;
_cod_original_cell_volume 1041.89(16)
_cod_original_sg_symbol_H-M P-1
_cod_database_code 7220427

loop_
_symmetry_equiv_pos_as_xyz
'x, y, z'
'-x, -y, -z'

loop_
_atom_site_label
_atom_site_type_symbol
_atom_site_fract_x
_atom_site_fract_y
_atom_site_fract_z
_atom_site_U_iso_or_equiv
_atom_site_adp_type
_atom_site_occupancy
_atom_site_symmetry_multiplicity
_atom_site_calc_flag
C1 C 0.8063(3) -0.0578(3) 0.2065(3) 0.0545(7) Uani 1 1 d
C2 C 0.7813(5) -0.1395(3) 0.1265(3) 0.0696(9) Uani 1 1 d
H2 H 0.688(3) -0.135(3) 0.136(3) 0.078(10) Uiso 1 1 d
C3 C 0.8955(5) -0.2164(3) 0.0297(3) 0.0748(10) Uani 1 1 d
H3 H 0.878(4) -0.273(4) -0.027(4) 0.105(12) Uiso 1 1 d
C4 C 1.0359(5) -0.2146(3) 0.0106(3) 0.0696(9) Uani 1 1 d
H4 H 1.115(3) -0.265(3) -0.054(3) 0.066(9) Uiso 1 1 d
C5 C 1.0619(4) -0.1352(3) 0.0889(3) 0.0584(7) Uani 1 1 d
H5 H 1.154(3) -0.128(3) 0.077(3) 0.060(9) Uiso 1 1 d
C6 C 0.9482(3) -0.0549(2) 0.1877(2) 0.0480(6) Uani 1 1 d
C7 C 0.9818(3) 0.0300(2) 0.2673(2) 0.0445(6) Uani 1 1 d
C8 C 0.8675(2) 0.1088(2) 0.3772(2) 0.0403(5) Uani 1 1 d
C9 C 0.7241(3) 0.1166(2) 0.4078(2) 0.0452(6) Uani 1 1 d
C10 C 0.9215(2) 0.1767(2) 0.4598(2) 0.0384(5) Uani 1 1 d
H10 H 1.005(2) 0.116(2) 0.464(2) 0.047(7) Uiso 1 1 d
C11 C 0.9724(2) 0.2998(2) 0.3919(2) 0.0401(5) Uani 1 1 d
C12 C 1.0930(2) 0.3335(2) 0.3966(2) 0.0449(6) Uani 1 1 d
C13 C 1.1323(3) 0.4508(3) 0.3442(3) 0.0588(7) Uani 1 1 d
H13 H 1.218(3) 0.470(3) 0.348(3) 0.064(8) Uiso 1 1 d
C14 C 1.0529(4) 0.5354(3) 0.2838(3) 0.0683(9) Uani 1 1 d
H14 H 1.076(3) 0.612(3) 0.251(3) 0.073(9) Uiso 1 1 d
C15 C 0.9361(4) 0.5037(3) 0.2735(3) 0.0674(9) Uani 1 1 d
H15 H 0.880(3) 0.554(3) 0.236(3) 0.079(10) Uiso 1 1 d
C16 C 0.8967(3) 0.3867(3) 0.3265(3) 0.0527(7) Uani 1 1 d
H16 H 0.817(3) 0.366(3) 0.322(3) 0.054(8) Uiso 1 1 d
C17 C 0.6814(3) 0.2776(3) 0.6206(3) 0.0454(6) Uani 1 1 d
H17 H 0.688(2) 0.358(2) 0.575(2) 0.043(7) Uiso 1 1 d
C18 C 0.5820(3) 0.2932(3) 0.7674(3) 0.0519(6) Uani 1 1 d
C19 C 0.4811(3) 0.4070(3) 0.8177(3) 0.0665(8) Uani 1 1 d
C20 C 0.3910(4) 0.4177(5) 0.9550(5) 0.0934(13) Uani 1 1 d
H20 H 0.334(4) 0.496(4) 0.977(4) 0.105(13) Uiso 1 1 d
C21 C 0.4001(5) 0.3154(6) 1.0406(5) 0.1017(15) Uani 1 1 d
H21 H 0.343(5) 0.334(4) 1.128(5) 0.134(17) Uiso 1 1 d
C22 C 0.4970(4) 0.2020(5) 0.9944(4) 0.0870(12) Uani 1 1 d
H22 H 0.506(4) 0.135(4) 1.053(4) 0.112(15) Uiso 1 1 d
C23 C 0.5859(3) 0.1909(4) 0.8588(3) 0.0655(8) Uani 1 1 d
H23 H 0.646(3) 0.110(3) 0.826(3) 0.066(9) Uiso 1 1 d
O1 O 1.10982(18) 0.03316(17) 0.24206(18) 0.0523(5) Uani 1 1 d
S1 S 0.65404(8) 0.03657(8) 0.32374(8) 0.0655(2) Uani 1 1 d
S2 S 0.58048(7) 0.20528(8) 0.54068(8) 0.0604(2) Uani 1 1 d
Cl1 Cl 1.20118(7) 0.22861(8) 0.46910(9) 0.0695(3) Uani 1 1 d
Cl2 Cl 0.46690(9) 0.53891(9) 0.70992(12) 0.0974(4) Uani 1 1 d
H1 H 0.820(3) 0.130(3) 0.639(3) 0.055(8) Uiso 1 1 d
N1 N 0.8204(2) 0.2032(2) 0.6001(2) 0.0423(5) Uani 1 1 d

loop_
_atom_site_aniso_label
_atom_site_aniso_U_11
_atom_site_aniso_U_22
_atom_site_aniso_U_33
_atom_site_aniso_U_23
_atom_site_aniso_U_13
_atom_site_aniso_U_12
C1 0.0789(18) 0.0514(16) 0.0472(15) 0.0121(13) -0.0314(14) -0.0330(14)
C2 0.099(3) 0.073(2) 0.0573(19) 0.0071(17) -0.039(2) -0.042(2)
C3 0.126(3) 0.061(2) 0.0553(19) 0.0052(17) -0.041(2) -0.043(2)
C4 0.110(3) 0.0486(18) 0.0496(18) -0.0008(15) -0.031(2) -0.0133(19)
C5 0.084(2) 0.0475(16) 0.0470(16) 0.0049(13) -0.0311(16) -0.0125(15)
C6 0.0700(17) 0.0371(13) 0.0435(14) 0.0088(12) -0.0276(13) -0.0169(12)
C7 0.0577(15) 0.0382(13) 0.0418(13) 0.0104(11) -0.0240(12) -0.0138(11)
C8 0.0480(13) 0.0350(12) 0.0439(13) 0.0059(11) -0.0225(11) -0.0137(10)
C9 0.0545(14) 0.0435(14) 0.0472(14) 0.0088(12) -0.0258(12) -0.0215(11)
C10 0.0385(12) 0.0400(13) 0.0392(12) 0.0046(10) -0.0173(11) -0.0109(10)
C11 0.0431(12) 0.0387(13) 0.0356(12) 0.0007(10) -0.0112(10) -0.0107(10)
C12 0.0419(12) 0.0465(14) 0.0413(13) -0.0054(11) -0.0076(11) -0.0131(11)
C13 0.0548(16) 0.0557(18) 0.0563(17) -0.0091(14) -0.0015(14) -0.0265(14)
C14 0.086(2) 0.0443(17) 0.0565(18) 0.0048(15) -0.0024(17) -0.0275(16)
C15 0.083(2) 0.0502(18) 0.0631(19) 0.0162(15) -0.0252(18) -0.0138(16)
C16 0.0590(16) 0.0464(16) 0.0549(16) 0.0086(13) -0.0244(14) -0.0147(13)
C17 0.0452(13) 0.0455(15) 0.0488(15) 0.0039(12) -0.0201(12) -0.0138(11)
C18 0.0410(13) 0.0627(17) 0.0539(16) -0.0080(14) -0.0180(12) -0.0115(12)
C19 0.0440(15) 0.074(2) 0.081(2) -0.0163(17) -0.0230(16) -0.0078(14)
C20 0.056(2) 0.106(3) 0.100(3) -0.041(3) -0.012(2) 0.001(2)
C21 0.075(3) 0.147(5) 0.062(2) -0.035(3) -0.002(2) -0.014(3)
C22 0.071(2) 0.122(4) 0.055(2) 0.005(2) -0.0116(18) -0.021(2)
C23 0.0590(18) 0.076(2) 0.0476(16) -0.0017(16) -0.0077(14) -0.0107(16)
O1 0.0506(10) 0.0546(11) 0.0515(10) -0.0019(9) -0.0199(9) -0.0096(8)
S1 0.0642(5) 0.0794(6) 0.0701(5) -0.0059(4) -0.0335(4) -0.0318(4)
S2 0.0428(4) 0.0772(5) 0.0667(5) -0.0094(4) -0.0235(3) -0.0151(3)
Cl1 0.0534(4) 0.0757(5) 0.0916(6) 0.0055(4) -0.0389(4) -0.0198(3)
Cl2 0.0680(5) 0.0713(6) 0.1422(9) -0.0042(6) -0.0422(6) 0.0110(4)
N1 0.0408(11) 0.0463(13) 0.0419(11) 0.0068(10) -0.0168(9) -0.0143(9)

loop_
_atom_type_symbol
_atom_type_description
_atom_type_scat_dispersion_real
_atom_type_scat_dispersion_imag
_atom_type_scat_source
C C 0.0033 0.0016 'International Tables Vol C Tables 4.2.6.8 and 6.1.1.4'
H H 0.0000 0.0000 'International Tables Vol C Tables 4.2.6.8 and 6.1.1.4'
N N 0.0061 0.0033 'International Tables Vol C Tables 4.2.6.8 and 6.1.1.4'
O O 0.0106 0.0060 'International Tables Vol C Tables 4.2.6.8 and 6.1.1.4'
S S 0.1246 0.1234 'International Tables Vol C Tables 4.2.6.8 and 6.1.1.4'
Cl Cl 0.1484 0.1585 'International Tables Vol C Tables 4.2.6.8 and 6.1.1.4'

loop_
_geom_angle_atom_site_label_1
_geom_angle_atom_site_label_2
_geom_angle_atom_site_label_3
_geom_angle
C6 C1 C2 119.9(3)
C6 C1 S1 123.9(2)
C2 C1 S1 116.2(2)
C3 C2 C1 120.2(3)
C2 C3 C4 120.4(3)
C5 C4 C3 120.0(4)
C4 C5 C6 121.2(3)
C5 C6 C1 118.4(3)
C5 C6 C7 119.1(3)
C1 C6 C7 122.5(2)
O1 C7 C8 119.0(2)
O1 C7 C6 119.8(2)
C8 C7 C6 121.2(2)
C9 C8 C7 123.1(2)
C9 C8 C10 122.6(2)
C7 C8 C10 114.23(19)
C8 C9 S1 125.4(2)
C8 C9 S2 126.0(2)
S1 C9 S2 108.54(13)
N1 C10 C8 114.63(18)
N1 C10 C11 110.3(2)
C8 C10 C11 112.95(18)
C12 C11 C16 116.8(2)
C12 C11 C10 121.8(2)
C16 C11 C10 121.4(2)
C13 C12 C11 121.7(2)
C13 C12 Cl1 117.5(2)
C11 C12 Cl1 120.88(19)
C14 C13 C12 119.8(3)
C13 C14 C15 120.2(3)
C14 C15 C16 119.8(3)
C15 C16 C11 121.7(3)
N1 C17 C18 113.4(2)
N1 C17 S2 113.85(18)
C18 C17 S2 104.61(16)
C19 C18 C23 117.0(3)
C19 C18 C17 122.5(3)
C23 C18 C17 120.4(3)
C18 C19 C20 120.7(4)
C18 C19 Cl2 120.1(2)
C20 C19 Cl2 119.2(3)
C21 C20 C19 120.0(4)
C20 C21 C22 120.8(4)
C21 C22 C23 119.4(4)
C22 C23 C18 122.0(3)
C9 S1 C1 103.53(13)
C9 S2 C17 101.09(11)
C17 N1 C10 117.02(19)

loop_
_geom_bond_atom_site_label_1
_geom_bond_atom_site_label_2
_geom_bond_distance
C1 C6 1.400(4)
C1 C2 1.403(4)
C1 S1 1.734(3)
C2 C3 1.372(5)
C3 C4 1.381(5)
C4 C5 1.377(4)
C5 C6 1.399(4)
C6 C7 1.474(3)
C7 O1 1.243(3)
C7 C8 1.455(3)
C8 C9 1.363(3)
C8 C10 1.517(3)
C9 S1 1.729(2)
C9 S2 1.749(3)
C10 N1 1.463(3)
C10 C11 1.518(3)
C11 C12 1.386(3)
C11 C16 1.388(3)
C12 C13 1.383(4)
C12 Cl1 1.743(3)
C13 C14 1.365(4)
C14 C15 1.365(5)
C15 C16 1.382(4)
C17 N1 1.410(3)
C17 C18 1.503(4)
C17 S2 1.894(3)
C18 C19 1.388(4)
C18 C23 1.390(4)
C19 C20 1.397(5)
C19 Cl2 1.738(3)
C20 C21 1.358(6)
C21 C22 1.361(6)
C22 C23 1.379(4)
